data_1549350
loop_
_publ_author_name
'Minaker, Samuel A.'
'Wang, Ruiyao'
'Aquino, Manuel A. S.'

_publ_section_title
;
 1,3-Bis(2,6-diisopropylphenyl)imidazolium perchlorate
;
_journal_coeditor_code HB4223
_journal_issue 4
_journal_name_full IUCrData
_journal_page_first x180516
_journal_paper_doi 10.1107/S2414314618005163
_journal_volume 3
_journal_year 2018
_chemical_formula_iupac 'C27 H37 N2 +, Cl O4 -'
_chemical_formula_moiety 'C27 H37 N2 +, Cl O4 -'
_chemical_formula_sum 'C27 H37 Cl N2 O4'
_chemical_formula_weight 489.04
_chemical_name_systematic
;
1,3-Bis(2,6-diisopropylphenyl)imidazolium perchlorate
;
_space_group_crystal_system orthorhombic
_space_group_IT_number 56
_space_group_name_Hall '-P 2ab 2ac'
_space_group_name_H-M_alt 'P c c n'
_symmetry_space_group_name_Hall '-P 2ab 2ac'
_symmetry_space_group_name_H-M 'P c c n'
_atom_sites_solution_hydrogens geom
_atom_sites_solution_primary direct
_atom_sites_solution_secondary difmap
_audit_creation_method 'SHELXL-2018/1 (Sheldrick, 2018)'
_cell_angle_alpha 90.00
_cell_angle_beta 90.00
_cell_angle_gamma 90.00
_cell_formula_units_Z 4
_cell_length_a 11.0729(12)
_cell_length_b 12.6284(13)
_cell_length_c 19.6141(19)
_cell_measurement_reflns_used 1213
_cell_measurement_temperature 180(2)
_cell_measurement_theta_max 21.33
_cell_measurement_theta_min 2.45
_cell_volume 2742.7(5)
_computing_cell_refinement
;
SAINT (Bruker, 2010)
;
_computing_data_collection
;
APEX2 (Bruker, 2010)
;
_computing_data_reduction
;
SAINT (Bruker, 2010)
;
_computing_molecular_graphics
;
SHELXTL (Sheldrick, 2008)
;
_computing_publication_material
;
SHELXTL (Sheldrick, 2008)
;
_computing_structure_refinement
;
<i>SHELXL2018/1</i> (Sheldrick, 2015b)
;
_computing_structure_solution
;
<i>SHELXT2018/1</i> (Sheldrick, 2015a)
;
_diffrn_ambient_temperature 180(2)
_diffrn_measured_fraction_theta_full 0.996
_diffrn_measured_fraction_theta_max 0.996
_diffrn_measurement_device_type 'Bruker APEXII CCD'
_diffrn_measurement_method '\f and \w scans'
_diffrn_radiation_monochromator graphite
_diffrn_radiation_source 'fine-focus sealed tube'
_diffrn_radiation_type MoK\a
_diffrn_radiation_wavelength 0.71073
_diffrn_reflns_av_R_equivalents 0.0415
_diffrn_reflns_av_sigmaI/netI 0.0457
_diffrn_reflns_limit_h_max 13
_diffrn_reflns_limit_h_min -10
_diffrn_reflns_limit_k_max 10
_diffrn_reflns_limit_k_min -15
_diffrn_reflns_limit_l_max 24
_diffrn_reflns_limit_l_min -18
_diffrn_reflns_number 7718
_diffrn_reflns_theta_full 26.00
_diffrn_reflns_theta_max 26.00
_diffrn_reflns_theta_min 2.45
_exptl_absorpt_coefficient_mu 0.172
_exptl_absorpt_correction_T_max 0.9864
_exptl_absorpt_correction_T_min 0.9746
_exptl_absorpt_correction_type multi-scan
_exptl_absorpt_process_details
;
(SADABS; Bruker, 2010)
;
_exptl_crystal_colour colourless
_exptl_crystal_density_diffrn 1.184
_exptl_crystal_density_method 'not measured'
_exptl_crystal_description block
_exptl_crystal_F_000 1048
_exptl_crystal_size_max 0.15
_exptl_crystal_size_mid 0.10
_exptl_crystal_size_min 0.08
_refine_diff_density_max 0.314
_refine_diff_density_min -0.424
_refine_ls_extinction_method none
_refine_ls_goodness_of_fit_ref 1.043
_refine_ls_hydrogen_treatment constr
_refine_ls_matrix_type full
_refine_ls_number_parameters 159
_refine_ls_number_reflns 2695
_refine_ls_number_restraints 0
_refine_ls_restrained_S_all 1.043
_refine_ls_R_factor_all 0.0844
_refine_ls_R_factor_gt 0.0510
_refine_ls_shift/su_max 0.000
_refine_ls_shift/su_mean 0.000
_refine_ls_structure_factor_coef Fsqd
_refine_ls_weighting_details 'calc w=1/[\s^2^(Fo^2^)+(0.0691P)^2^+0.6803P] where P=(Fo^2^+2Fc^2^)/3'
_refine_ls_weighting_scheme calc
_refine_ls_wR_factor_gt 0.1290
_refine_ls_wR_factor_ref 0.1497
_reflns_number_gt 1759
_reflns_number_total 2695
_reflns_threshold_expression 'I > 2\s(I)'
_cod_data_source_file hb4223sup1.cif
_cod_data_source_block I
_cod_database_code 1549350
_shelx_space_group_comment
;
The symmetry employed for this shelxl refinement is uniquely defined
by the following loop, which should always be used as a source of
symmetry information in preference to the above space-group names.
They are only intended as comments.
;

loop_
_symmetry_equiv_pos_as_xyz
'x, y, z'
'x+1/2, -y, -z+1/2'
'-x, y+1/2, -z+1/2'
'-x+1/2, -y+1/2, z'
'-x, -y, -z'
'-x-1/2, y, z-1/2'
'x, -y-1/2, z-1/2'
'x-1/2, y-1/2, -z'

loop_
_atom_site_type_symbol
_atom_site_label
_atom_site_fract_x
_atom_site_fract_y
_atom_site_fract_z
_atom_site_U_iso_or_equiv
_atom_site_adp_type
_atom_site_calc_flag
_atom_site_refinement_flags
_atom_site_occupancy
_atom_site_symmetry_multiplicity
N N1 0.78014(16) 0.33094(13) 0.41998(9) 0.0274(4) Uani d . 1 1
Cl Cl1 0.7500 0.2500 0.18392(4) 0.0497(3) Uani d S 1 2
O O1 0.85386(16) 0.24115(18) 0.22649(9) 0.0646(6) Uani d . 1 1
O O2 0.75960(19) 0.34257(19) 0.14182(10) 0.0745(7) Uani d . 1 1
C C1 0.7500 0.2500 0.38038(16) 0.0275(7) Uani d S 1 2
H H1A 0.7500 0.2500 0.3319 0.033 Uiso calc SR 1 2
C C2 0.7687(2) 0.30046(17) 0.48715(11) 0.0336(5) Uani d . 1 1
H H2A 0.7845 0.3430 0.5261 0.040 Uiso calc R 1 1
C C3 0.8224(2) 0.43217(16) 0.39426(11) 0.0303(5) Uani d . 1 1
C C4 0.7371(2) 0.51047(17) 0.38081(12) 0.0347(5) Uani d . 1 1
C C5 0.7810(2) 0.60378(19) 0.35238(14) 0.0470(7) Uani d . 1 1
H H5A 0.7261 0.6589 0.3411 0.056 Uiso calc R 1 1
C C6 0.9023(2) 0.61800(19) 0.34024(15) 0.0506(7) Uani d . 1 1
H H6A 0.9300 0.6825 0.3209 0.061 Uiso calc R 1 1
C C7 0.9836(2) 0.53943(19) 0.35594(14) 0.0467(7) Uani d . 1 1
H H7A 1.0671 0.5509 0.3477 0.056 Uiso calc R 1 1
C C8 0.9462(2) 0.44387(17) 0.38346(12) 0.0361(6) Uani d . 1 1
C C9 0.6034(2) 0.49721(19) 0.39413(13) 0.0399(6) Uani d . 1 1
H H9A 0.5925 0.4311 0.4215 0.048 Uiso calc R 1 1
C C10 0.5331(3) 0.4840(3) 0.32793(16) 0.0674(9) Uani d . 1 1
H H10A 0.5674 0.4253 0.3016 0.101 Uiso calc R 1 1
H H10B 0.5382 0.5494 0.3012 0.101 Uiso calc R 1 1
H H10C 0.4483 0.4687 0.3384 0.101 Uiso calc R 1 1
C C11 0.5522(3) 0.5888(2) 0.43552(15) 0.0548(7) Uani d . 1 1
H H11A 0.5988 0.5969 0.4777 0.082 Uiso calc R 1 1
H H11B 0.4676 0.5743 0.4467 0.082 Uiso calc R 1 1
H H11C 0.5573 0.6542 0.4088 0.082 Uiso calc R 1 1
C C12 1.0364(2) 0.35671(19) 0.39863(14) 0.0440(6) Uani d . 1 1
H H12A 0.9918 0.2978 0.4216 0.053 Uiso calc R 1 1
C C13 1.0910(3) 0.3128(3) 0.33389(16) 0.0695(10) Uani d . 1 1
H H13A 1.0264 0.2959 0.3015 0.104 Uiso calc R 1 1
H H13B 1.1367 0.2484 0.3445 0.104 Uiso calc R 1 1
H H13C 1.1451 0.3656 0.3137 0.104 Uiso calc R 1 1
C C14 1.1353(3) 0.3938(3) 0.44702(17) 0.0696(9) Uani d . 1 1
H H14A 1.1877 0.3339 0.4586 0.104 Uiso calc R 1 1
H H14B 1.0986 0.4221 0.4887 0.104 Uiso calc R 1 1
H H14C 1.1832 0.4493 0.4249 0.104 Uiso calc R 1 1

loop_
_atom_site_aniso_label
_atom_site_aniso_U_11
_atom_site_aniso_U_22
_atom_site_aniso_U_33
_atom_site_aniso_U_12
_atom_site_aniso_U_13
_atom_site_aniso_U_23
N1 0.0325(9) 0.0239(9) 0.0257(9) -0.0005(7) 0.0004(8) -0.0008(8)
Cl1 0.0373(5) 0.0842(7) 0.0277(5) 0.0176(5) 0.000 0.000
O1 0.0438(11) 0.1088(17) 0.0412(11) 0.0205(11) -0.0120(9) 0.0006(11)
O2 0.0759(15) 0.1031(17) 0.0445(11) 0.0105(13) 0.0023(11) 0.0287(12)
C1 0.0312(15) 0.0269(16) 0.0244(15) -0.0015(13) 0.000 0.000
C2 0.0446(13) 0.0339(11) 0.0224(11) 0.0038(10) -0.0015(10) -0.0053(10)
C3 0.0377(12) 0.0236(11) 0.0295(12) -0.0040(9) 0.0038(10) -0.0027(10)
C4 0.0406(13) 0.0277(11) 0.0358(13) 0.0009(10) 0.0062(11) 0.0003(10)
C5 0.0529(15) 0.0279(12) 0.0602(18) 0.0054(11) 0.0120(13) 0.0086(13)
C6 0.0573(17) 0.0284(13) 0.0660(19) -0.0074(12) 0.0207(14) 0.0056(13)
C7 0.0431(14) 0.0384(14) 0.0585(18) -0.0084(11) 0.0150(13) -0.0054(13)
C8 0.0367(13) 0.0317(12) 0.0400(14) -0.0008(10) 0.0050(10) -0.0076(11)
C9 0.0369(13) 0.0338(13) 0.0488(16) 0.0047(10) 0.0041(11) 0.0082(12)
C10 0.0490(16) 0.081(2) 0.072(2) 0.0045(16) -0.0060(15) -0.0132(19)
C11 0.0513(16) 0.0511(17) 0.0620(18) 0.0074(13) 0.0158(14) 0.0025(15)
C12 0.0354(13) 0.0371(13) 0.0596(17) 0.0017(10) 0.0020(12) -0.0050(13)
C13 0.0500(17) 0.082(2) 0.076(2) 0.0255(16) -0.0133(15) -0.0375(19)
C14 0.068(2) 0.069(2) 0.071(2) 0.0156(17) -0.0245(18) -0.0213(18)

loop_
_atom_type_symbol
_atom_type_description
_atom_type_scat_dispersion_real
_atom_type_scat_dispersion_imag
_atom_type_scat_source
C C 0.0033 0.0016 'International Tables Vol C Tables 4.2.6.8 and 6.1.1.4'
H H 0.0000 0.0000 'International Tables Vol C Tables 4.2.6.8 and 6.1.1.4'
N N 0.0061 0.0033 'International Tables Vol C Tables 4.2.6.8 and 6.1.1.4'
O O 0.0106 0.0060 'International Tables Vol C Tables 4.2.6.8 and 6.1.1.4'
Cl Cl 0.1484 0.1585 'International Tables Vol C Tables 4.2.6.8 and 6.1.1.4'

loop_
_geom_angle_atom_site_label_1
_geom_angle_atom_site_label_2
_geom_angle_atom_site_label_3
_geom_angle_site_symmetry_1
_geom_angle_site_symmetry_3
_geom_angle
C1 N1 C2 . . 108.75(18)
C1 N1 C3 . . 123.79(18)
C2 N1 C3 . . 127.41(17)
O1 Cl1 O1 . 4_655 108.30(16)
O1 Cl1 O2 . . 109.94(12)
O1 Cl1 O2 4_655 . 109.44(12)
O1 Cl1 O2 . 4_655 109.44(12)
O1 Cl1 O2 4_655 4_655 109.94(12)
O2 Cl1 O2 . 4_655 109.75(19)
N1 C1 N1 . 4_655 108.3(3)
N1 C1 H1A . . 125.8
N1 C1 H1A 4_655 . 125.8
C2 C2 N1 4_655 . 107.09(11)
C2 C2 H2A 4_655 . 126.5
N1 C2 H2A . . 126.5
C4 C3 C8 . . 124.2(2)
C4 C3 N1 . . 118.17(19)
C8 C3 N1 . . 117.58(19)
C5 C4 C3 . . 116.1(2)
C5 C4 C9 . . 120.4(2)
C3 C4 C9 . . 123.5(2)
C6 C5 C4 . . 121.4(2)
C6 C5 H5A . . 119.3
C4 C5 H5A . . 119.3
C7 C6 C5 . . 120.4(2)
C7 C6 H6A . . 119.8
C5 C6 H6A . . 119.8
C6 C7 C8 . . 121.4(2)
C6 C7 H7A . . 119.3
C8 C7 H7A . . 119.3
C7 C8 C3 . . 116.4(2)
C7 C8 C12 . . 120.8(2)
C3 C8 C12 . . 122.7(2)
C4 C9 C11 . . 111.9(2)
C4 C9 C10 . . 111.4(2)
C11 C9 C10 . . 110.3(2)
C4 C9 H9A . . 107.7
C11 C9 H9A . . 107.7
C10 C9 H9A . . 107.7
C9 C10 H10A . . 109.5
C9 C10 H10B . . 109.5
H10A C10 H10B . . 109.5
C9 C10 H10C . . 109.5
H10A C10 H10C . . 109.5
H10B C10 H10C . . 109.5
C9 C11 H11A . . 109.5
C9 C11 H11B . . 109.5
H11A C11 H11B . . 109.5
C9 C11 H11C . . 109.5
H11A C11 H11C . . 109.5
H11B C11 H11C . . 109.5
C13 C12 C8 . . 111.4(2)
C13 C12 C14 . . 110.4(2)
C8 C12 C14 . . 111.9(2)
C13 C12 H12A . . 107.6
C8 C12 H12A . . 107.6
C14 C12 H12A . . 107.6
C12 C13 H13A . . 109.5
C12 C13 H13B . . 109.5
H13A C13 H13B . . 109.5
C12 C13 H13C . . 109.5
H13A C13 H13C . . 109.5
H13B C13 H13C . . 109.5
C12 C14 H14A . . 109.5
C12 C14 H14B . . 109.5
H14A C14 H14B . . 109.5
C12 C14 H14C . . 109.5
H14A C14 H14C . . 109.5
H14B C14 H14C . . 109.5

loop_
_geom_bond_atom_site_label_1
_geom_bond_atom_site_label_2
_geom_bond_site_symmetry_2
_geom_bond_distance
N1 C1 . 1.326(2)
N1 C2 . 1.378(3)
N1 C3 . 1.452(3)
Cl1 O1 . 1.4255(17)
Cl1 O1 4_655 1.4255(17)
Cl1 O2 . 1.435(2)
Cl1 O2 4_655 1.435(2)
C1 N1 4_655 1.327(2)
C1 H1A . 0.9500
C2 C2 4_655 1.340(4)
C2 H2A . 0.9500
C3 C4 . 1.393(3)
C3 C8 . 1.395(3)
C4 C5 . 1.391(3)
C4 C9 . 1.512(3)
C5 C6 . 1.375(3)
C5 H5A . 0.9500
C6 C7 . 1.375(4)
C6 H6A . 0.9500
C7 C8 . 1.385(3)
C7 H7A . 0.9500
C8 C12 . 1.516(3)
C9 C11 . 1.523(3)
C9 C10 . 1.523(4)
C9 H9A . 1.0000
C10 H10A . 0.9800
C10 H10B . 0.9800
C10 H10C . 0.9800
C11 H11A . 0.9800
C11 H11B . 0.9800
C11 H11C . 0.9800
C12 C13 . 1.512(4)
C12 C14 . 1.523(4)
C12 H12A . 1.0000
C13 H13A . 0.9800
C13 H13B . 0.9800
C13 H13C . 0.9800
C14 H14A . 0.9800
C14 H14B . 0.9800
C14 H14C . 0.9800

loop_
_geom_hbond_atom_site_label_D
_geom_hbond_atom_site_label_H
_geom_hbond_atom_site_label_A
_geom_hbond_site_symmetry_A
_geom_hbond_distance_DH
_geom_hbond_distance_HA
_geom_hbond_distance_DA
_geom_hbond_angle_DHA
C1 H1A O1 . 0.95 2.37 3.232(3) 151
C1 H1A O1 4_655 0.95 2.37 3.232(3) 151
C2 H2A O2 6_756 0.95 2.32 3.096(3) 138

loop_
_geom_torsion_atom_site_label_1
_geom_torsion_atom_site_label_2
_geom_torsion_atom_site_label_3
_geom_torsion_atom_site_label_4
_geom_torsion_site_symmetry_4
_geom_torsion
C2 N1 C1 N1 4_655 -0.03(11)
C3 N1 C1 N1 4_655 177.7(2)
C1 N1 C2 C2 4_655 0.1(3)
C3 N1 C2 C2 4_655 -177.6(2)
C1 N1 C3 C4 . 90.2(2)
C2 N1 C3 C4 . -92.5(3)
C1 N1 C3 C8 . -88.6(2)
C2 N1 C3 C8 . 88.7(3)
C8 C3 C4 C5 . 2.5(3)
N1 C3 C4 C5 . -176.2(2)
C8 C3 C4 C9 . -178.8(2)
N1 C3 C4 C9 . 2.5(3)
C3 C4 C5 C6 . -1.7(4)
C9 C4 C5 C6 . 179.5(3)
C4 C5 C6 C7 . 0.1(4)
C5 C6 C7 C8 . 0.8(4)
C6 C7 C8 C3 . -0.1(4)
C6 C7 C8 C12 . 178.2(3)
C4 C3 C8 C7 . -1.7(4)
N1 C3 C8 C7 . 177.1(2)
C4 C3 C8 C12 . -179.9(2)
N1 C3 C8 C12 . -1.1(3)
C5 C4 C9 C11 . -52.5(3)
C3 C4 C9 C11 . 128.8(2)
C5 C4 C9 C10 . 71.5(3)
C3 C4 C9 C10 . -107.1(3)
C7 C8 C12 C13 . -66.9(3)
C3 C8 C12 C13 . 111.3(3)
C7 C8 C12 C14 . 57.3(3)
C3 C8 C12 C14 . -124.6(3)

_cod_database_fobs_code 1549350
